data_4001642
loop_
_publ_author_name
'Pandey, Priyanka A.'
'Rochford, Luke A.'
'Keeble, Dean S.'
'Rourke, Jonathan P.'
'Jones, Tim S.'
'Beanland, Richard'
'Wilson, Neil R.'

_publ_section_title
;
 Resolving the Nanoscale Morphology and Crystallographic Structure of
 Molecular Thin Films: F16CuPc on Graphene Oxide
;
_journal_issue 7
_journal_name_full 'Chemistry of Materials'
_journal_page_first 1365
_journal_paper_doi 10.1021/cm300073v
_journal_volume 24
_journal_year 2012
_chemical_formula_analytical 'C32 Cu1 F16 N8 '
_chemical_formula_moiety 'C32 Cu1 F16 N8 '
_chemical_formula_sum 'C32 Cu F16 N8'
_chemical_formula_weight 863.93
_chemical_name_common 'Copper Hexadecafluorophthalocyanine'
_chemical_name_systematic (29F,31F-phthalocyaninato(2-)-N29,N30,N31,N32)copper
_space_group_IT_number 2
_symmetry_cell_setting triclinic
_symmetry_Int_Tables_number 2
_symmetry_space_group_name_Hall '-P 1'
_symmetry_space_group_name_H-M 'P -1'
_atom_sites_solution_primary direct
_atom_sites_solution_secondary difmap
_cell_angle_alpha 74.14(15)
_cell_angle_beta 87.14(11)
_cell_angle_gamma 80.75(15)
_cell_formula_units_Z 1
_cell_length_a 4.86(3)
_cell_length_b 10.22(4)
_cell_length_c 14.80(8)
_cell_measurement_reflns_used 1055
_cell_measurement_temperature 120
_cell_measurement_theta_max 24.6
_cell_measurement_theta_min 1.4
_cell_volume 698(6)
_computing_cell_refinement
;
CrystalClear-SM Expert 2.0 r5 (Rigaku, 2010)
;
_computing_data_collection
;
CrystalClear-SM Expert 2.0 r5 (Rigaku, 2010)
;
_computing_data_reduction
;
CrystalClear-SM Expert 2.0 r5 (Rigaku, 2010)
;
_diffrn_ambient_temperature 120
_diffrn_detector CCD
_diffrn_detector_area_resol_mean 28.5714
_diffrn_measured_fraction_theta_full 0.952
_diffrn_measured_fraction_theta_max 0.952
_diffrn_measurement_details
;
scan:
    Number of images: 175
               Slice: -60.0000 - 115.0000
         Image width: 1.0000
            Exp time: 2.0000
       Rotation axis: Omega
               Omega: 0.0000
               Kappa: 0.0000
                 Phi: 0.0000
                 XTD: 59.8573
              2theta: 30.1386
scan:
    Number of images: 120
               Slice: -60.0000 - 60.0000
         Image width: 1.0000
            Exp time: 2.0000
       Rotation axis: Omega
               Omega: 0.0000
               Kappa: -50.0000
                 Phi: 0.0000
                 XTD: 59.8573
              2theta: 30.1386
scan:
    Number of images: 120
               Slice: -60.0000 - 60.0000
         Image width: 1.0000
            Exp time: 2.0000
       Rotation axis: Omega
               Omega: 0.0000
               Kappa: -50.0000
                 Phi: 120.0000
                 XTD: 59.8573
              2theta: 30.1386
scan:
    Number of images: 120
               Slice: -60.0000 - 60.0000
         Image width: 1.0000
            Exp time: 2.0000
       Rotation axis: Omega
               Omega: 0.0000
               Kappa: -50.0000
                 Phi: 240.0000
                 XTD: 59.8573
              2theta: 30.1386

;
_diffrn_measurement_device
;
CrystalLogic Kappa (3 circle)
;
_diffrn_measurement_device_type
;
Rigaku Saturn724+ (2x2 bin mode)
;
_diffrn_measurement_method 'profile data from \w-scans'
_diffrn_measurement_specimen_support Loop
_diffrn_orient_matrix_type d*Trek
_diffrn_orient_matrix_UB_11 0.028232
_diffrn_orient_matrix_UB_12 0.142514
_diffrn_orient_matrix_UB_13 0.149650
_diffrn_orient_matrix_UB_21 -0.098789
_diffrn_orient_matrix_UB_22 0.019112
_diffrn_orient_matrix_UB_23 -0.021510
_diffrn_orient_matrix_UB_31 -0.000689
_diffrn_orient_matrix_UB_32 -0.051094
_diffrn_orient_matrix_UB_33 0.048173
_diffrn_radiation_monochromator Synchrotron
_diffrn_radiation_type Synchrotron
_diffrn_radiation_wavelength 0.68890
_diffrn_reflns_av_R_equivalents 0.273
_diffrn_reflns_av_unetI/netI 0.588
_diffrn_reflns_limit_h_max 5
_diffrn_reflns_limit_h_min -5
_diffrn_reflns_limit_k_max 12
_diffrn_reflns_limit_k_min -8
_diffrn_reflns_limit_l_max 18
_diffrn_reflns_limit_l_min -18
_diffrn_reflns_number 2305
_diffrn_reflns_theta_full 24.6
_diffrn_reflns_theta_max 24.6
_diffrn_reflns_theta_min 1.4
_diffrn_source Synchrotron
_diffrn_source_current 0.0
_diffrn_source_power 0.0
_diffrn_source_voltage 0.0
_exptl_absorpt_coefficient_mu 0.858
_exptl_absorpt_correction_T_max 1.000
_exptl_absorpt_correction_T_min 0.007
_exptl_absorpt_correction_type multi-scan
_exptl_absorpt_process_details
;
CrystalClear-SM Expert 2.0 r5 (Rigaku, 2010)
;
_exptl_crystal_colour purple
_exptl_crystal_description needle
_exptl_crystal_F_000 421
_exptl_crystal_size_max 0.12
_exptl_crystal_size_mid 0.02
_exptl_crystal_size_min 0.015
_refine_diff_density_max 1.202
_refine_diff_density_min -1.586
_refine_diff_density_rms 0.173
_refine_ls_extinction_method none
_refine_ls_goodness_of_fit_ref 1.007
_refine_ls_matrix_type full
_refine_ls_number_parameters 259
_refine_ls_number_reflns 2305
_refine_ls_number_restraints 0
_refine_ls_restrained_S_all 1.007
_refine_ls_R_factor_all 0.1999
_refine_ls_R_factor_gt 0.1238
_refine_ls_shift/su_max 0.041
_refine_ls_shift/su_mean 0.010
_refine_ls_structure_factor_coef Fsqd
_refine_ls_weighting_details 'calc w=1/[\s^2^(Fo^2^)+(0.1907P)^2^+0.0000P] where P=(Fo^2^+2Fc^2^)/3'
_refine_ls_weighting_scheme calc
_refine_ls_wR_factor_gt 0.2882
_refine_ls_wR_factor_ref 0.3670
_cod_data_source_file cm300073v_si_001.cif
_cod_data_source_block '_2010SRC1097'
_cod_depositor_comments
;
The following automatic conversions were performed:

'_exptl_absorpt_correction_type' value 'Multi-scan' changed to
'multi-scan' according to
/home/saulius/struct/CIF-dictionaries/cif_core.dic dictionary named
'cif_core.dic' version 2.4.1 from 2010-06-29.

Automatic conversion script
Id: cif_fix_values 1715 2011-07-08 13:25:40Z adriana 
;
_cod_original_sg_symbol_H-M P-1
_cod_original_formula_sum 'C32 Cu1 F16 N8 '
_cod_database_code 4001642

loop_
_symmetry_equiv_pos_as_xyz
'x, y, z'
'-x, -y, -z'

loop_
_atom_site_label
_atom_site_type_symbol
_atom_site_fract_x
_atom_site_fract_y
_atom_site_fract_z
_atom_site_U_iso_or_equiv
_atom_site_adp_type
_atom_site_occupancy
_atom_site_symmetry_multiplicity
_atom_site_calc_flag
_atom_site_refinement_flags
Cu01 Cu 0.5000 0.5000 0.5000 0.0498(9) Uani 1 2 d S
F13 F 0.2028(15) 0.7502(8) 0.0891(5) 0.062(2) Uani 1 1 d .
F12 F -0.1631(14) 0.6457(8) 0.0030(5) 0.062(2) Uani 1 1 d .
F10 F -0.2810(13) 0.2956(7) 0.2816(5) 0.056(2) Uani 1 1 d .
F11 F -0.3932(12) 0.4218(7) 0.0985(5) 0.055(2) Uani 1 1 d .
F30 F 0.6991(15) 0.9526(8) 0.1514(6) 0.068(2) Uani 1 1 d .
F31 F 1.0478(16) 1.1385(8) 0.1534(6) 0.072(2) Uani 1 1 d .
F32 F 1.3211(13) 1.1274(7) 0.3092(6) 0.064(2) Uani 1 1 d .
F33 F 1.2573(12) 0.9304(7) 0.4725(5) 0.057(2) Uani 1 1 d .
N10 N 0.3106(18) 0.5071(10) 0.3843(8) 0.047(3) Uani 1 1 d .
N30 N 0.6695(18) 0.6580(11) 0.4328(8) 0.050(3) Uani 1 1 d .
N20 N 0.4707(18) 0.7072(11) 0.2762(8) 0.053(3) Uani 1 1 d .
N40 N 0.0495(19) 0.3142(10) 0.4438(8) 0.047(3) Uani 1 1 d .
C15 C 0.087(2) 0.6351(15) 0.1383(12) 0.059(4) Uani 1 1 d .
C17 C 0.326(2) 0.6037(12) 0.2977(9) 0.042(3) Uani 1 1 d .
C10 C 0.130(2) 0.4176(11) 0.3793(9) 0.041(3) Uani 1 1 d .
C26 C 0.938(2) 0.8376(12) 0.3956(9) 0.046(3) Uani 1 1 d .
C14 C -0.105(2) 0.5830(14) 0.0963(10) 0.052(3) Uani 1 1 d .
C23 C 1.014(2) 1.0390(13) 0.2332(10) 0.051(4) Uani 1 1 d .
C20 C 0.628(2) 0.7311(13) 0.3416(10) 0.051(3) Uani 1 1 d .
C27 C 0.848(2) 0.7241(12) 0.4690(9) 0.041(3) Uani 1 1 d .
C12 C -0.160(2) 0.4120(13) 0.2335(10) 0.048(3) Uani 1 1 d .
C21 C 0.798(2) 0.8473(14) 0.3179(10) 0.054(4) Uani 1 1 d .
C13 C -0.216(2) 0.4705(14) 0.1427(10) 0.052(3) Uani 1 1 d .
C16 C 0.147(2) 0.5764(13) 0.2320(9) 0.045(3) Uani 1 1 d .
C25 C 1.112(2) 0.9320(14) 0.3976(9) 0.048(3) Uani 1 1 d .
C11 C 0.023(2) 0.4582(12) 0.2826(10) 0.049(4) Uani 1 1 d .
C24 C 1.145(2) 1.0376(12) 0.3099(10) 0.050(3) Uani 1 1 d .
C22 C 0.831(2) 0.9425(13) 0.2349(9) 0.046(3) Uani 1 1 d .

loop_
_atom_site_aniso_label
_atom_site_aniso_U_11
_atom_site_aniso_U_22
_atom_site_aniso_U_33
_atom_site_aniso_U_23
_atom_site_aniso_U_13
_atom_site_aniso_U_12
Cu01 0.0174(10) 0.0518(17) 0.0790(18) -0.0136(13) -0.0002(10) -0.0093(9)
F13 0.046(4) 0.055(5) 0.074(5) 0.001(4) -0.008(4) -0.010(4)
F12 0.037(4) 0.086(6) 0.060(5) -0.014(4) -0.010(4) -0.011(4)
F10 0.031(3) 0.051(5) 0.090(6) -0.020(4) -0.009(4) -0.012(3)
F11 0.026(3) 0.056(5) 0.083(5) -0.015(4) -0.012(3) -0.010(3)
F30 0.042(4) 0.060(6) 0.097(6) -0.009(5) -0.005(4) -0.019(4)
F31 0.053(5) 0.054(6) 0.104(7) -0.007(5) 0.009(5) -0.022(4)
F32 0.024(3) 0.061(5) 0.105(6) -0.018(5) 0.018(4) -0.017(3)
F33 0.025(3) 0.064(5) 0.082(6) -0.016(4) -0.004(4) -0.009(3)
N10 0.028(5) 0.026(6) 0.078(8) -0.001(6) 0.005(5) -0.004(4)
N30 0.021(5) 0.078(8) 0.058(7) -0.029(6) -0.006(5) -0.011(5)
N20 0.015(4) 0.071(8) 0.072(8) -0.017(6) -0.001(5) -0.003(5)
N40 0.027(5) 0.035(7) 0.080(8) -0.014(6) 0.006(5) -0.011(4)
C15 0.020(5) 0.064(10) 0.101(12) -0.037(9) 0.003(6) -0.005(6)
C17 0.022(5) 0.027(7) 0.068(9) 0.005(6) 0.000(5) -0.007(5)
C10 0.026(5) 0.028(7) 0.061(9) 0.001(6) -0.004(6) -0.006(5)
C26 0.023(5) 0.042(8) 0.071(9) -0.010(7) 0.002(6) -0.005(5)
C14 0.035(6) 0.069(10) 0.056(9) -0.021(8) -0.012(6) -0.006(6)
C23 0.028(6) 0.043(9) 0.084(10) -0.013(8) 0.015(7) -0.024(5)
C20 0.022(5) 0.048(9) 0.081(11) -0.018(8) -0.009(6) 0.006(5)
C27 0.012(5) 0.050(8) 0.058(8) -0.015(7) -0.012(5) 0.005(5)
C12 0.021(5) 0.040(9) 0.078(10) -0.010(7) -0.011(6) 0.000(5)
C21 0.031(6) 0.051(9) 0.072(10) 0.002(8) 0.002(6) -0.013(6)
C13 0.030(6) 0.055(10) 0.069(10) -0.016(8) -0.007(6) -0.003(6)
C16 0.018(5) 0.054(9) 0.059(8) -0.012(7) 0.000(5) -0.003(5)
C25 0.026(6) 0.056(9) 0.058(8) -0.012(7) -0.008(6) 0.005(5)
C11 0.017(5) 0.039(8) 0.093(11) -0.021(7) 0.000(6) -0.006(5)
C24 0.027(6) 0.027(8) 0.086(10) 0.002(7) 0.003(6) -0.007(5)
C22 0.015(5) 0.053(9) 0.067(9) -0.012(7) 0.001(5) -0.005(5)

loop_
_atom_type_symbol
_atom_type_description
_atom_type_scat_dispersion_real
_atom_type_scat_dispersion_imag
_atom_type_scat_source
C C 0.0000 0.0000 'International Tables Vol C Tables 4.2.6.8 and 6.1.1.4'
Cu Cu 0.0000 0.0000 'International Tables Vol C Tables 4.2.6.8 and 6.1.1.4'
F F 0.0000 0.0000 'International Tables Vol C Tables 4.2.6.8 and 6.1.1.4'
N N 0.0000 0.0000 'International Tables Vol C Tables 4.2.6.8 and 6.1.1.4'

loop_
_geom_angle_atom_site_label_1
_geom_angle_atom_site_label_2
_geom_angle_atom_site_label_3
_geom_angle
_geom_angle_site_symmetry_1
_geom_angle_site_symmetry_3
N30 Cu01 N30 180.000(1) . 2_666
N30 Cu01 N10 89.4(5) . .
N30 Cu01 N10 90.6(5) 2_666 .
N30 Cu01 N10 90.6(5) . 2_666
N30 Cu01 N10 89.4(5) 2_666 2_666
N10 Cu01 N10 180.000(2) . 2_666
C17 N10 C10 110.3(11) . .
C17 N10 Cu01 126.2(8) . .
C10 N10 Cu01 123.4(9) . .
C20 N30 C27 105.8(11) . .
C20 N30 Cu01 127.1(8) . .
C27 N30 Cu01 127.0(10) . .
C17 N20 C20 120.9(12) . .
C10 N40 C27 121.5(10) . 2_666
C16 C15 C14 118.8(14) . .
C16 C15 F13 120.0(11) . .
C14 C15 F13 121.0(15) . .
N20 C17 N10 127.8(12) . .
N20 C17 C16 123.3(11) . .
N10 C17 C16 108.8(10) . .
N40 C10 N10 130.8(12) . .
N40 C10 C11 121.8(10) . .
N10 C10 C11 107.4(10) . .
C21 C26 C25 120.9(13) . .
C21 C26 C27 106.9(11) . .
C25 C26 C27 132.0(13) . .
C13 C14 F12 121.1(11) . .
C13 C14 C15 121.7(14) . .
F12 C14 C15 117.1(13) . .
F31 C23 C24 118.5(11) . .
F31 C23 C22 120.3(13) . .
C24 C23 C22 121.1(13) . .
N30 C20 N20 128.6(12) . .
N30 C20 C21 109.7(11) . .
N20 C20 C21 121.6(13) . .
N40 C27 N30 126.5(12) 2_666 .
N40 C27 C26 122.4(10) 2_666 .
N30 C27 C26 110.9(12) . .
C13 C12 C11 122.4(13) . .
C13 C12 F10 119.7(11) . .
C11 C12 F10 117.8(12) . .
C26 C21 C22 123.0(12) . .
C26 C21 C20 106.5(11) . .
C22 C21 C20 130.3(13) . .
C12 C13 F11 120.1(12) . .
C12 C13 C14 120.3(12) . .
F11 C13 C14 119.5(13) . .
C15 C16 C11 119.5(12) . .
C15 C16 C17 134.1(12) . .
C11 C16 C17 106.4(11) . .
F33 C25 C26 124.6(13) . .
F33 C25 C24 118.4(12) . .
C26 C25 C24 116.9(12) . .
C12 C11 C16 117.1(13) . .
C12 C11 C10 135.8(12) . .
C16 C11 C10 107.1(10) . .
C23 C24 F32 121.8(12) . .
C23 C24 C25 120.1(12) . .
F32 C24 C25 118.0(12) . .
F30 C22 C21 125.1(11) . .
F30 C22 C23 117.3(12) . .
C21 C22 C23 117.7(13) . .

loop_
_geom_bond_atom_site_label_1
_geom_bond_atom_site_label_2
_geom_bond_distance
_geom_bond_site_symmetry_2
Cu01 N30 1.949(12) .
Cu01 N30 1.949(12) 2_666
Cu01 N10 1.975(13) .
Cu01 N10 1.975(13) 2_666
F13 C15 1.402(17) .
F12 C14 1.387(16) .
F10 C12 1.420(14) .
F11 C13 1.345(14) .
F30 C22 1.400(16) .
F31 C23 1.366(16) .
F32 C24 1.358(14) .
F33 C25 1.345(14) .
N10 C17 1.407(16) .
N10 C10 1.394(14) .
N30 C20 1.371(18) .
N30 C27 1.397(14) .
N20 C17 1.329(15) .
N20 C20 1.365(16) .
N40 C10 1.323(15) .
N40 C27 1.348(16) 2_666
C15 C16 1.39(2) .
C15 C14 1.399(18) .
C17 C16 1.455(17) .
C10 C11 1.484(19) .
C26 C21 1.346(18) .
C26 C25 1.398(17) .
C26 C27 1.476(18) .
C14 C13 1.359(19) .
C23 C24 1.333(19) .
C23 C22 1.434(16) .
C20 C21 1.520(17) .
C27 N40 1.348(16) 2_666
C12 C13 1.345(19) .
C12 C11 1.397(16) .
C21 C22 1.375(18) .
C16 C11 1.453(17) .
C25 C24 1.475(19) .
